data_2229219
loop_
_publ_author_name
'Najafi, Ezzatollah'
'Amini, Mostafa M.'
'Ng, Seik Weng'

_publ_section_title
;
 2-Methoxycarbonylpyridinium
 tetrachlorido(pyridine-2-carboxylato-\k^2^<i>N</i>,<i>O</i>)stannate(IV)
;
_journal_coeditor_code SI2326
_journal_issue 2
_journal_name_full 'Acta Crystallographica Section E'
_journal_page_first m239
_journal_paper_doi 10.1107/S1600536811001930
_journal_volume 67
_journal_year 2011
_chemical_formula_iupac '(C7 H8 N O2) [Sn Cl4 (C6 H4 N O2)]'
_chemical_formula_moiety 'C7 H8 N O2 +, C6 H4 Cl4 N O2 Sn -'
_chemical_formula_sum 'C13 H12 Cl4 N2 O4 Sn'
_chemical_formula_weight 520.74
_chemical_name_systematic
;
2-Methoxycarbonylpyridinium
tetrachlorido(pyridine-2-carboxylato-\k^2^<i>N</i>,<i>O</i>)stannate(IV)
;
_space_group_IT_number 19
_symmetry_cell_setting orthorhombic
_symmetry_space_group_name_Hall 'P 2ac 2ab'
_symmetry_space_group_name_H-M 'P 21 21 21'
_atom_sites_solution_hydrogens geom
_atom_sites_solution_primary direct
_atom_sites_solution_secondary difmap
_audit_creation_method SHELXL-97
_cell_angle_alpha 90.00
_cell_angle_beta 90.00
_cell_angle_gamma 90.00
_cell_formula_units_Z 4
_cell_length_a 8.8898(3)
_cell_length_b 10.3571(3)
_cell_length_c 20.0938(7)
_cell_measurement_reflns_used 5063
_cell_measurement_temperature 100(2)
_cell_measurement_theta_max 29.3
_cell_measurement_theta_min 2.5
_cell_volume 1850.09(10)
_computing_cell_refinement 'CrysAlis PRO (Agilent Technologies, 2010)'
_computing_data_collection 'CrysAlis PRO (Agilent Technologies, 2010)'
_computing_data_reduction 'CrysAlis PRO (Agilent Technologies, 2010)'
_computing_molecular_graphics 'X-SEED (Barbour, 2001)'
_computing_publication_material 'publCIF (Westrip, 2010)'
_computing_structure_refinement 'SHELXL97 (Sheldrick, 2008)'
_computing_structure_solution 'SHELXS97 (Sheldrick, 2008)'
_diffrn_ambient_temperature 100(2)
_diffrn_detector_area_resol_mean 10.4041
_diffrn_measured_fraction_theta_full 0.971
_diffrn_measured_fraction_theta_max 0.971
_diffrn_measurement_device_type 'Agilent SuperNova Dual diffractometer with an Atlas detector'
_diffrn_measurement_method \w
_diffrn_radiation_monochromator Mirror
_diffrn_radiation_source 'SuperNova (Mo) X-ray Source'
_diffrn_radiation_type MoK\a
_diffrn_radiation_wavelength 0.71073
_diffrn_reflns_av_R_equivalents 0.0206
_diffrn_reflns_av_sigmaI/netI 0.0314
_diffrn_reflns_limit_h_max 7
_diffrn_reflns_limit_h_min -11
_diffrn_reflns_limit_k_max 10
_diffrn_reflns_limit_k_min -13
_diffrn_reflns_limit_l_max 15
_diffrn_reflns_limit_l_min -25
_diffrn_reflns_number 6191
_diffrn_reflns_theta_full 27.50
_diffrn_reflns_theta_max 27.50
_diffrn_reflns_theta_min 2.51
_diffrn_standards_decay_% 0
_diffrn_standards_interval_count 0
_diffrn_standards_interval_time 0
_diffrn_standards_number 0
_exptl_absorpt_coefficient_mu 1.978
_exptl_absorpt_correction_T_max 0.6931
_exptl_absorpt_correction_T_min 0.5884
_exptl_absorpt_correction_type multi-scan
_exptl_absorpt_process_details '(CrysAlis PRO; Agilent Technologies, 2010)'
_exptl_crystal_colour Colorless
_exptl_crystal_density_diffrn 1.870
_exptl_crystal_density_method 'not measured'
_exptl_crystal_description Prism
_exptl_crystal_F_000 1016
_exptl_crystal_size_max 0.30
_exptl_crystal_size_mid 0.25
_exptl_crystal_size_min 0.20
_refine_diff_density_max 0.355
_refine_diff_density_min -0.679
_refine_ls_abs_structure_details 'Flack (1983), 1428 Friedel pairs'
_refine_ls_abs_structure_Flack -0.03(2)
_refine_ls_extinction_method none
_refine_ls_goodness_of_fit_ref 0.955
_refine_ls_hydrogen_treatment mixed
_refine_ls_matrix_type full
_refine_ls_number_parameters 222
_refine_ls_number_reflns 3787
_refine_ls_number_restraints 1
_refine_ls_restrained_S_all 0.955
_refine_ls_R_factor_all 0.0231
_refine_ls_R_factor_gt 0.0210
_refine_ls_shift/su_max 0.001
_refine_ls_shift/su_mean 0.000
_refine_ls_structure_factor_coef Fsqd
_refine_ls_weighting_details 'calc w=1/[\s^2^(Fo^2^)+(0.0199P)^2^+1.6372P] where P=(Fo^2^+2Fc^2^)/3'
_refine_ls_weighting_scheme calc
_refine_ls_wR_factor_gt 0.0486
_refine_ls_wR_factor_ref 0.0493
_reflns_number_gt 3679
_reflns_number_total 3787
_reflns_threshold_expression I>2\s(I)
_cod_data_source_file si2326.cif
_cod_data_source_block I
_cod_database_code 2229219
_cod_database_fobs_code 2229219

loop_
_symmetry_equiv_pos_as_xyz
'x, y, z'
'-x+1/2, -y, z+1/2'
'-x, y+1/2, -z+1/2'
'x+1/2, -y+1/2, -z'

loop_
_atom_site_type_symbol
_atom_site_label
_atom_site_fract_x
_atom_site_fract_y
_atom_site_fract_z
_atom_site_U_iso_or_equiv
_atom_site_adp_type
_atom_site_calc_flag
_atom_site_refinement_flags
_atom_site_occupancy
_atom_site_disorder_assembly
_atom_site_disorder_group
Sn Sn1 0.389388(18) 0.500107(17) 0.098352(8) 0.01202(5) Uani d . 1 . .
Cl Cl4 0.19677(7) 0.49203(9) 0.18312(3) 0.01817(13) Uani d . 1 . .
Cl Cl3 0.59780(8) 0.48209(7) 0.02047(3) 0.01800(14) Uani d . 1 . .
Cl Cl2 0.39844(9) 0.72817(6) 0.09456(4) 0.02160(15) Uani d . 1 . .
Cl Cl1 0.21001(8) 0.46486(7) 0.01310(4) 0.02040(16) Uani d . 1 . .
O O1 0.54531(19) 0.5006(2) 0.17598(8) 0.0163(4) Uani d . 1 . .
O O2 0.6707(2) 0.3817(2) 0.24920(10) 0.0217(5) Uani d . 1 . .
O O3 0.9194(2) 0.2695(2) 0.17094(10) 0.0202(4) Uani d . 1 . .
O O4 1.1105(3) 0.1264(2) 0.16977(11) 0.0271(5) Uani d . 1 . .
N N1 0.4309(3) 0.2927(2) 0.11697(11) 0.0127(5) Uani d . 1 . .
N N2 0.9440(3) 0.3078(2) 0.30014(13) 0.0148(5) Uani d D 1 . .
H H2 0.866(2) 0.338(3) 0.2787(14) 0.012(8) Uiso d D 1 . .
C C1 0.5869(3) 0.3918(3) 0.20127(13) 0.0156(6) Uani d . 1 . .
C C2 0.5262(3) 0.2717(3) 0.16754(13) 0.0148(6) Uani d . 1 . .
C C3 0.5707(4) 0.1491(3) 0.18569(14) 0.0195(6) Uani d . 1 . .
H H3 0.6361 0.1358 0.2225 0.023 Uiso calc R 1 . .
C C4 0.5172(3) 0.0454(3) 0.14858(15) 0.0208(6) Uani d . 1 . .
H H4 0.5467 -0.0402 0.1594 0.025 Uiso calc R 1 . .
C C5 0.4211(3) 0.0678(3) 0.09613(15) 0.0196(6) Uani d . 1 . .
H H5 0.3850 -0.0020 0.0700 0.024 Uiso calc R 1 . .
C C6 0.3776(3) 0.1931(3) 0.08186(14) 0.0158(6) Uani d . 1 . .
H H6 0.3088 0.2085 0.0466 0.019 Uiso calc R 1 . .
C C7 0.9024(4) 0.2550(3) 0.09935(16) 0.0295(7) Uani d . 1 . .
H H7A 0.8182 0.3084 0.0840 0.044 Uiso calc R 1 . .
H H7B 0.8824 0.1643 0.0887 0.044 Uiso calc R 1 . .
H H7C 0.9950 0.2827 0.0771 0.044 Uiso calc R 1 . .
C C8 1.0302(4) 0.2023(3) 0.19757(16) 0.0182(7) Uani d . 1 . .
C C9 1.0474(3) 0.2317(3) 0.27057(14) 0.0154(6) Uani d . 1 . .
C C10 1.1650(4) 0.1834(3) 0.30627(15) 0.0209(6) Uani d . 1 . .
H H10 1.2384 0.1302 0.2856 0.025 Uiso calc R 1 . .
C C11 1.1758(4) 0.2136(3) 0.37360(17) 0.0266(7) Uani d . 1 . .
H H11 1.2564 0.1803 0.3995 0.032 Uiso calc R 1 . .
C C12 1.0684(4) 0.2923(3) 0.40256(17) 0.0239(7) Uani d . 1 . .
H H12 1.0752 0.3138 0.4484 0.029 Uiso calc R 1 . .
C C13 0.9520(4) 0.3391(3) 0.36472(15) 0.0177(6) Uani d . 1 . .
H H13 0.8777 0.3932 0.3842 0.021 Uiso calc R 1 . .

loop_
_atom_site_aniso_label
_atom_site_aniso_U_11
_atom_site_aniso_U_22
_atom_site_aniso_U_33
_atom_site_aniso_U_12
_atom_site_aniso_U_13
_atom_site_aniso_U_23
Sn1 0.01237(8) 0.01123(8) 0.01245(8) 0.00035(11) -0.00144(7) -0.00058(8)
Cl4 0.0168(3) 0.0182(3) 0.0195(3) -0.0011(4) 0.0035(2) -0.0029(3)
Cl3 0.0173(3) 0.0198(3) 0.0170(3) 0.0010(3) 0.0027(3) 0.0005(3)
Cl2 0.0263(4) 0.0115(3) 0.0270(4) 0.0001(3) 0.0020(4) -0.0006(3)
Cl1 0.0186(3) 0.0253(4) 0.0173(3) 0.0008(3) -0.0061(3) -0.0007(3)
O1 0.0159(8) 0.0182(8) 0.0148(8) -0.0015(12) -0.0046(7) 0.0011(10)
O2 0.0170(10) 0.0324(11) 0.0156(10) 0.0063(10) -0.0037(9) -0.0041(9)
O3 0.0186(11) 0.0297(11) 0.0123(9) 0.0005(10) -0.0002(9) -0.0031(8)
O4 0.0294(12) 0.0277(10) 0.0242(11) 0.0063(12) 0.0070(11) -0.0067(9)
N1 0.0132(12) 0.0110(10) 0.0139(12) 0.0013(10) 0.0015(10) 0.0005(8)
N2 0.0097(12) 0.0163(12) 0.0184(13) 0.0012(10) -0.0026(11) 0.0034(10)
C1 0.0101(13) 0.0242(14) 0.0123(12) 0.0042(12) 0.0038(11) -0.0027(11)
C2 0.0138(13) 0.0190(13) 0.0115(13) 0.0018(12) 0.0022(11) 0.0021(10)
C3 0.0210(15) 0.0220(14) 0.0155(14) 0.0036(13) 0.0025(12) 0.0055(11)
C4 0.0220(15) 0.0150(12) 0.0253(16) 0.0023(12) 0.0100(13) 0.0063(11)
C5 0.0212(14) 0.0132(12) 0.0245(14) -0.0020(12) 0.0076(14) -0.0009(11)
C6 0.0153(13) 0.0151(12) 0.0170(14) -0.0025(12) 0.0034(12) -0.0015(10)
C7 0.0268(17) 0.0482(19) 0.0134(14) 0.0025(18) -0.0033(17) -0.0023(15)
C8 0.0177(15) 0.0183(14) 0.0186(16) -0.0025(13) 0.0012(14) -0.0014(12)
C9 0.0145(13) 0.0136(12) 0.0181(14) -0.0013(11) 0.0008(12) 0.0009(10)
C10 0.0172(14) 0.0204(14) 0.0253(16) 0.0060(12) -0.0009(14) -0.0009(12)
C11 0.0224(16) 0.0333(17) 0.0241(16) 0.0063(15) -0.0067(15) 0.0012(14)
C12 0.0242(16) 0.0292(15) 0.0183(14) 0.0027(14) -0.0047(15) -0.0018(14)
C13 0.0184(14) 0.0180(13) 0.0165(14) 0.0019(12) -0.0012(12) -0.0015(11)

loop_
_atom_type_symbol
_atom_type_description
_atom_type_scat_dispersion_real
_atom_type_scat_dispersion_imag
_atom_type_scat_source
C C 0.0033 0.0016 'International Tables Vol C Tables 4.2.6.8 and 6.1.1.4'
H H 0.0000 0.0000 'International Tables Vol C Tables 4.2.6.8 and 6.1.1.4'
N N 0.0061 0.0033 'International Tables Vol C Tables 4.2.6.8 and 6.1.1.4'
O O 0.0106 0.0060 'International Tables Vol C Tables 4.2.6.8 and 6.1.1.4'
Cl Cl 0.1484 0.1585 'International Tables Vol C Tables 4.2.6.8 and 6.1.1.4'
Sn Sn -0.6537 1.4246 'International Tables Vol C Tables 4.2.6.8 and 6.1.1.4'

loop_
_geom_angle_atom_site_label_1
_geom_angle_atom_site_label_2
_geom_angle_atom_site_label_3
_geom_angle_site_symmetry_1
_geom_angle_site_symmetry_3
_geom_angle
_geom_angle_publ_flag
O1 Sn1 N1 . . 76.42(9) ?
O1 Sn1 Cl2 . . 89.93(7) ?
N1 Sn1 Cl2 . . 165.94(7) ?
O1 Sn1 Cl1 . . 171.19(7) ?
N1 Sn1 Cl1 . . 94.88(6) ?
Cl2 Sn1 Cl1 . . 98.83(3) ?
O1 Sn1 Cl4 . . 86.78(5) ?
N1 Sn1 Cl4 . . 88.02(6) ?
Cl2 Sn1 Cl4 . . 94.67(3) ?
Cl1 Sn1 Cl4 . . 91.57(2) ?
O1 Sn1 Cl3 . . 88.58(5) ?
N1 Sn1 Cl3 . . 84.67(6) ?
Cl2 Sn1 Cl3 . . 91.72(3) ?
Cl1 Sn1 Cl3 . . 92.04(2) ?
Cl4 Sn1 Cl3 . . 172.10(3) ?
C1 O1 Sn1 . . 118.83(19) ?
C8 O3 C7 . . 115.1(2) ?
C2 N1 C6 . . 119.9(2) ?
C2 N1 Sn1 . . 113.08(18) ?
C6 N1 Sn1 . . 126.95(19) ?
C13 N2 C9 . . 122.2(3) ?
C13 N2 H2 . . 116(2) ?
C9 N2 H2 . . 122(2) ?
O2 C1 O1 . . 124.0(3) ?
O2 C1 C2 . . 119.9(2) ?
O1 C1 C2 . . 116.0(2) ?
N1 C2 C3 . . 122.1(3) ?
N1 C2 C1 . . 115.5(2) ?
C3 C2 C1 . . 122.4(3) ?
C2 C3 C4 . . 118.1(3) ?
C2 C3 H3 . . 121.0 ?
C4 C3 H3 . . 121.0 ?
C5 C4 C3 . . 119.5(3) ?
C5 C4 H4 . . 120.2 ?
C3 C4 H4 . . 120.2 ?
C4 C5 C6 . . 119.3(3) ?
C4 C5 H5 . . 120.3 ?
C6 C5 H5 . . 120.3 ?
N1 C6 C5 . . 121.0(3) ?
N1 C6 H6 . . 119.5 ?
C5 C6 H6 . . 119.5 ?
O3 C7 H7A . . 109.5 ?
O3 C7 H7B . . 109.5 ?
H7A C7 H7B . . 109.5 ?
O3 C7 H7C . . 109.5 ?
H7A C7 H7C . . 109.5 ?
H7B C7 H7C . . 109.5 ?
O4 C8 O3 . . 126.9(3) ?
O4 C8 C9 . . 121.7(3) ?
O3 C8 C9 . . 111.3(3) ?
N2 C9 C10 . . 120.3(3) ?
N2 C9 C8 . . 118.6(3) ?
C10 C9 C8 . . 121.1(3) ?
C9 C10 C11 . . 118.8(3) ?
C9 C10 H10 . . 120.6 ?
C11 C10 H10 . . 120.6 ?
C10 C11 C12 . . 119.6(3) ?
C10 C11 H11 . . 120.2 ?
C12 C11 H11 . . 120.2 ?
C13 C12 C11 . . 119.7(3) ?
C13 C12 H12 . . 120.1 ?
C11 C12 H12 . . 120.1 ?
N2 C13 C12 . . 119.4(3) ?
N2 C13 H13 . . 120.3 ?
C12 C13 H13 . . 120.3 ?

loop_
_geom_bond_atom_site_label_1
_geom_bond_atom_site_label_2
_geom_bond_site_symmetry_2
_geom_bond_distance
_geom_bond_publ_flag
Sn1 O1 . 2.0868(16) ?
Sn1 N1 . 2.211(2) ?
Sn1 Cl2 . 2.3647(6) ?
Sn1 Cl1 . 2.3687(7) ?
Sn1 Cl4 . 2.4167(6) ?
Sn1 Cl3 . 2.4325(7) ?
O1 C1 . 1.291(3) ?
O2 C1 . 1.222(3) ?
O3 C8 . 1.320(4) ?
O3 C7 . 1.454(4) ?
O4 C8 . 1.199(4) ?
N1 C2 . 1.341(4) ?
N1 C6 . 1.337(3) ?
N2 C13 . 1.339(4) ?
N2 C9 . 1.348(4) ?
N2 H2 . 0.88(2) ?
C1 C2 . 1.516(4) ?
C2 C3 . 1.379(4) ?
C3 C4 . 1.391(4) ?
C3 H3 . 0.9500 ?
C4 C5 . 1.376(4) ?
C4 H4 . 0.9500 ?
C5 C6 . 1.384(4) ?
C5 H5 . 0.9500 ?
C6 H6 . 0.9500 ?
C7 H7A . 0.9800 ?
C7 H7B . 0.9800 ?
C7 H7C . 0.9800 ?
C8 C9 . 1.506(4) ?
C9 C10 . 1.363(4) ?
C10 C11 . 1.392(4) ?
C10 H10 . 0.9500 ?
C11 C12 . 1.384(5) ?
C11 H11 . 0.9500 ?
C12 C13 . 1.373(4) ?
C12 H12 . 0.9500 ?
C13 H13 . 0.9500 ?

loop_
_geom_hbond_atom_site_label_D
_geom_hbond_atom_site_label_H
_geom_hbond_atom_site_label_A
_geom_hbond_site_symmetry_A
_geom_hbond_distance_DH
_geom_hbond_distance_HA
_geom_hbond_distance_DA
_geom_hbond_angle_DHA
_geom_hbond_publ_flag
N2 H2 O2 . 0.88(3) 1.887(13) 2.745(3) 166(3) yes

loop_
_geom_torsion_atom_site_label_1
_geom_torsion_atom_site_label_2
_geom_torsion_atom_site_label_3
_geom_torsion_atom_site_label_4
_geom_torsion_site_symmetry_1
_geom_torsion_site_symmetry_2
_geom_torsion_site_symmetry_3
_geom_torsion_site_symmetry_4
_geom_torsion
_geom_torsion_publ_flag
N1 Sn1 O1 C1 . . . . -3.82(19) ?
Cl2 Sn1 O1 C1 . . . . 179.60(18) ?
Cl4 Sn1 O1 C1 . . . . 84.92(18) ?
Cl3 Sn1 O1 C1 . . . . -88.68(18) ?
O1 Sn1 N1 C2 . . . . 2.07(18) ?
Cl2 Sn1 N1 C2 . . . . 16.3(4) ?
Cl1 Sn1 N1 C2 . . . . -176.51(18) ?
Cl4 Sn1 N1 C2 . . . . -85.10(19) ?
Cl3 Sn1 N1 C2 . . . . 91.89(19) ?
O1 Sn1 N1 C6 . . . . -174.6(3) ?
Cl2 Sn1 N1 C6 . . . . -160.4(2) ?
Cl1 Sn1 N1 C6 . . . . 6.8(2) ?
Cl4 Sn1 N1 C6 . . . . 98.3(2) ?
Cl3 Sn1 N1 C6 . . . . -84.8(2) ?
Sn1 O1 C1 O2 . . . . -175.6(2) ?
Sn1 O1 C1 C2 . . . . 4.8(3) ?
C6 N1 C2 C3 . . . . -0.9(4) ?
Sn1 N1 C2 C3 . . . . -177.8(2) ?
C6 N1 C2 C1 . . . . 176.5(2) ?
Sn1 N1 C2 C1 . . . . -0.4(3) ?
O2 C1 C2 N1 . . . . 177.7(2) ?
O1 C1 C2 N1 . . . . -2.7(4) ?
O2 C1 C2 C3 . . . . -5.0(4) ?
O1 C1 C2 C3 . . . . 174.6(3) ?
N1 C2 C3 C4 . . . . 1.8(4) ?
C1 C2 C3 C4 . . . . -175.4(3) ?
C2 C3 C4 C5 . . . . -0.9(4) ?
C3 C4 C5 C6 . . . . -1.0(4) ?
C2 N1 C6 C5 . . . . -1.1(4) ?
Sn1 N1 C6 C5 . . . . 175.4(2) ?
C4 C5 C6 N1 . . . . 2.0(4) ?
C7 O3 C8 O4 . . . . -4.7(5) ?
C7 O3 C8 C9 . . . . 175.2(3) ?
C13 N2 C9 C10 . . . . 0.1(4) ?
C13 N2 C9 C8 . . . . -179.6(2) ?
O4 C8 C9 N2 . . . . -173.4(3) ?
O3 C8 C9 N2 . . . . 6.7(4) ?
O4 C8 C9 C10 . . . . 7.0(5) ?
O3 C8 C9 C10 . . . . -173.0(3) ?
N2 C9 C10 C11 . . . . 0.4(4) ?
C8 C9 C10 C11 . . . . 180.0(3) ?
C9 C10 C11 C12 . . . . -0.6(5) ?
C10 C11 C12 C13 . . . . 0.4(5) ?
C9 N2 C13 C12 . . . . -0.3(4) ?
C11 C12 C13 N2 . . . . 0.0(5) ?
